data_7204627
loop_
_publ_author_name
'Kamiyama, Asako'
'Noguchi, Tomoko'
'Kajiwara, Takashi'
'Ito, Tasuku'

_publ_section_title
;
 Controlling the construction of trinuclear, 1-D, and 2-D
 Ni(ii)Fe(ii)/Fe(ii)Fe(ii) complexes: selective syntheses, structures,
 and magnetic properties
;
_journal_issue 40
_journal_name_full CrystEngComm
_journal_page_first 231
_journal_paper_doi 10.1039/b302413j
_journal_volume 5
_journal_year 2003
_chemical_formula_sum 'C79 H75 Cl19 Fe5 N18 O37'
_chemical_formula_weight 2821.37
_chemical_name_systematic
;
?
;
_space_group_IT_number 58
_symmetry_cell_setting orthorhombic
_symmetry_space_group_name_Hall '-P 2 2n'
_symmetry_space_group_name_H-M 'P n n m'
_atom_sites_solution_hydrogens geom
_atom_sites_solution_primary direct
_atom_sites_solution_secondary difmap
_audit_creation_method SHELXL-97
_cell_angle_alpha 90.00
_cell_angle_beta 90.00
_cell_angle_gamma 90.00
_cell_formula_units_Z 4
_cell_length_a 32.323(3)
_cell_length_b 17.0606(14)
_cell_length_c 20.7616(17)
_cell_measurement_reflns_used 7908
_cell_measurement_temperature 200(2)
_cell_measurement_theta_max 25.05
_cell_measurement_theta_min 1.54
_cell_volume 11449.0(17)
_computing_cell_refinement 'Bruker SMART'
_computing_data_collection 'Bruker SMART'
_computing_data_reduction 'Bruker SHELXTL'
_computing_molecular_graphics 'Bruker SHELXTL'
_computing_publication_material 'Bruker SHELXTL'
_computing_structure_refinement 'SHELXL-97 (Sheldrick, 1997)'
_computing_structure_solution ' SIR-92 (Altomare et al., 1994) '
_diffrn_ambient_temperature 200(2)
_diffrn_measured_fraction_theta_full 0.998
_diffrn_measured_fraction_theta_max 0.998
_diffrn_measurement_device_type 'CCD area detector'
_diffrn_measurement_method 'phi and omega scans'
_diffrn_radiation_monochromator graphite
_diffrn_radiation_source 'fine-focus sealed tube'
_diffrn_radiation_type MoK\a
_diffrn_radiation_wavelength 0.71073
_diffrn_reflns_av_R_equivalents 0.1369
_diffrn_reflns_av_sigmaI/netI 0.0943
_diffrn_reflns_limit_h_max 38
_diffrn_reflns_limit_h_min -38
_diffrn_reflns_limit_k_max 16
_diffrn_reflns_limit_k_min -20
_diffrn_reflns_limit_l_max 24
_diffrn_reflns_limit_l_min -24
_diffrn_reflns_number 60975
_diffrn_reflns_theta_full 25.05
_diffrn_reflns_theta_max 25.05
_diffrn_reflns_theta_min 1.54
_exptl_absorpt_coefficient_mu 1.147
_exptl_absorpt_correction_T_max 0.861980
_exptl_absorpt_correction_T_min 0.424468
_exptl_absorpt_correction_type multi-scan
_exptl_crystal_colour black
_exptl_crystal_density_diffrn 1.637
_exptl_crystal_density_method 'not measured'
_exptl_crystal_description prism
_exptl_crystal_F_000 5696
_exptl_crystal_size_max 0.4
_exptl_crystal_size_mid 0.18
_exptl_crystal_size_min 0.1
_refine_diff_density_max 1.188
_refine_diff_density_min -0.896
_refine_diff_density_rms 0.114
_refine_ls_extinction_method none
_refine_ls_goodness_of_fit_ref 1.027
_refine_ls_hydrogen_treatment ' riding model '
_refine_ls_matrix_type full
_refine_ls_number_parameters 806
_refine_ls_number_reflns 10430
_refine_ls_number_restraints 0
_refine_ls_restrained_S_all 1.027
_refine_ls_R_factor_all 0.1567
_refine_ls_R_factor_gt 0.0787
_refine_ls_shift/su_max 0.099
_refine_ls_shift/su_mean 0.004
_refine_ls_structure_factor_coef Fsqd
_refine_ls_weighting_details 'calc w=1/[\s^2^(Fo^2^)+(0.1455P)^2^+2.2662P] where P=(Fo^2^+2Fc^2^)/3'
_refine_ls_weighting_scheme calc
_refine_ls_wR_factor_gt 0.2145
_refine_ls_wR_factor_ref 0.2617
_reflns_number_gt 5243
_reflns_number_total 10430
_reflns_threshold_expression >2sigma(I)
_cod_data_source_file b302413j.txt
_cod_data_source_block complex6
_cod_depositor_comments
;
The following automatic conversions were performed:
'_symmetry_cell_setting' value 'Orthorhombic' changed to 'orthorhombic'
according to '/home/saulius/struct/CIF-dictionaries/cif_core.dic'
dictionary named 'cif_core.dic' version 2.4.1 from
2010-06-29.

'_exptl_absorpt_correction_type' value ' multi scan ' changed
to 'multi-scan' according to
'/home/saulius/struct/CIF-dictionaries/cif_core.dic' dictionary named
'cif_core.dic' version 2.4.1 from 2010-06-29.

Automatic conversion script
Id: cif_fix_enum 1527 2010-12-29 10:47:43Z saulius 
;
_cod_original_cell_volume 11449.1(16)
_cod_original_sg_symbol_H-M Pnnm
_cod_database_code 7204627

loop_
_symmetry_equiv_pos_as_xyz
'x, y, z'
'-x, -y, z'
'x+1/2, -y+1/2, -z+1/2'
'-x+1/2, y+1/2, -z+1/2'
'-x, -y, -z'
'x, y, -z'
'-x-1/2, y-1/2, z-1/2'
'x-1/2, -y-1/2, z-1/2'

loop_
_atom_site_label
_atom_site_type_symbol
_atom_site_fract_x
_atom_site_fract_y
_atom_site_fract_z
_atom_site_U_iso_or_equiv
_atom_site_adp_type
_atom_site_occupancy
_atom_site_symmetry_multiplicity
_atom_site_calc_flag
_atom_site_refinement_flags
_atom_site_disorder_assembly
_atom_site_disorder_group
Fe1 Fe 0.242509(8) 0.132774(16) 0.248940(15) 0.03111(8) Uani 1 1 d . . .
Fe2 Fe 0.5000 0.0000 0.25157(2) 0.02904(11) Uani 1 2 d S . .
Fe3 Fe 0.346832(8) -0.108318(16) 0.256374(17) 0.04126(10) Uani 1 1 d . . .
N1 N 0.21370(5) 0.07130(10) 0.31532(8) 0.0368(5) Uani 1 1 d . . .
N2 N 0.27951(5) 0.04323(9) 0.25007(8) 0.0327(5) Uani 1 1 d . . .
N3 N 0.28067(5) 0.16801(9) 0.18182(9) 0.0359(5) Uani 1 1 d . . .
N4 N 0.27191(5) 0.19271(9) 0.31641(8) 0.0341(5) Uani 1 1 d . . .
N5 N 0.20716(5) 0.22377(9) 0.25012(8) 0.0347(5) Uani 1 1 d . . .
N6 N 0.20234(5) 0.09943(10) 0.18250(9) 0.0389(5) Uani 1 1 d . . .
N7 N 0.47718(5) 0.06984(10) 0.31783(9) 0.0365(5) Uani 1 1 d . . .
N8 N 0.44444(4) -0.04112(9) 0.25364(8) 0.0295(5) Uani 1 1 d . . .
N9 N 0.50613(5) -0.08011(10) 0.18468(8) 0.0374(5) Uani 1 1 d . . .
O1 O 0.29354(4) -0.07210(8) 0.30650(8) 0.0454(5) Uani 1 1 d . . .
O2 O 0.34054(4) -0.00436(8) 0.20476(8) 0.0424(5) Uani 1 1 d . . .
O3 O 0.19520(4) 0.34069(8) 0.30503(8) 0.0494(5) Uani 1 1 d . . .
O4 O 0.15141(4) 0.28265(8) 0.19767(8) 0.0455(5) Uani 1 1 d . . .
O5 O 0.38456(4) -0.04025(8) 0.31562(8) 0.0468(5) Uani 1 1 d . . .
O6 O 0.40161(4) -0.13638(8) 0.20806(8) 0.0448(5) Uani 1 1 d . . .
C1 C 0.17845(7) 0.08752(14) 0.34515(12) 0.0504(8) Uani 1 1 d . . .
H1 H 0.1638 0.1338 0.3339 0.060 Uiso 1 1 calc R . .
C2 C 0.16285(8) 0.04001(15) 0.39101(13) 0.0663(9) Uani 1 1 d . . .
H2 H 0.1372 0.0533 0.4106 0.080 Uiso 1 1 calc R . .
C3 C 0.18298(8) -0.02745(15) 0.41045(13) 0.0646(9) Uani 1 1 d . . .
H3 H 0.1720 -0.0607 0.4429 0.078 Uiso 1 1 calc R . .
C4 C 0.22001(7) -0.04378(13) 0.37998(11) 0.0473(7) Uani 1 1 d . . .
H4 H 0.2355 -0.0885 0.3925 0.057 Uiso 1 1 calc R . .
C5 C 0.23466(6) 0.00385(12) 0.33182(11) 0.0364(6) Uani 1 1 d . . .
C6 C 0.27233(6) -0.01289(11) 0.29560(11) 0.0354(6) Uani 1 1 d . . .
C7 C 0.31226(6) 0.04440(11) 0.20988(10) 0.0326(6) Uani 1 1 d . . .
C8 C 0.31233(6) 0.11714(11) 0.16960(10) 0.0313(6) Uani 1 1 d . . .
C9 C 0.34117(6) 0.12942(13) 0.12276(10) 0.0422(7) Uani 1 1 d . . .
H5 H 0.3620 0.0914 0.1148 0.051 Uiso 1 1 calc R . .
C10 C 0.33975(7) 0.19746(14) 0.08710(12) 0.0532(8) Uani 1 1 d . . .
H6 H 0.3603 0.2089 0.0558 0.064 Uiso 1 1 calc R . .
C11 C 0.30774(8) 0.24795(14) 0.09824(12) 0.0564(8) Uani 1 1 d . . .
H7 H 0.3052 0.2944 0.0733 0.068 Uiso 1 1 calc R . .
C12 C 0.27930(7) 0.23195(13) 0.14515(11) 0.0453(7) Uani 1 1 d . . .
H8 H 0.2575 0.2683 0.1519 0.054 Uiso 1 1 calc R . .
C13 C 0.30559(6) 0.17393(13) 0.34913(11) 0.0439(7) Uani 1 1 d . . .
H9 H 0.3189 0.1255 0.3400 0.053 Uiso 1 1 calc R . .
C14 C 0.32240(7) 0.22259(14) 0.39676(12) 0.0525(8) Uani 1 1 d . . .
H10 H 0.3470 0.2078 0.4188 0.063 Uiso 1 1 calc R . .
C15 C 0.30310(7) 0.29107(14) 0.41099(11) 0.0491(8) Uani 1 1 d . . .
H11 H 0.3141 0.3250 0.4429 0.059 Uiso 1 1 calc R . .
C16 C 0.26724(7) 0.31111(13) 0.37862(10) 0.0407(7) Uani 1 1 d . . .
H12 H 0.2531 0.3584 0.3884 0.049 Uiso 1 1 calc R . .
C17 C 0.25270(6) 0.26180(12) 0.33266(10) 0.0324(6) Uani 1 1 d . . .
C18 C 0.21568(6) 0.27963(12) 0.29417(10) 0.0357(6) Uani 1 1 d . . .
C19 C 0.17559(6) 0.22803(11) 0.20672(11) 0.0348(6) Uani 1 1 d . . .
C20 C 0.17255(6) 0.15360(12) 0.16988(11) 0.0357(6) Uani 1 1 d . . .
C21 C 0.14163(7) 0.13990(14) 0.12622(12) 0.0556(8) Uani 1 1 d . . .
H13 H 0.1214 0.1789 0.1177 0.067 Uiso 1 1 calc R . .
C22 C 0.14027(8) 0.06871(15) 0.09468(14) 0.0673(9) Uani 1 1 d . . .
H14 H 0.1186 0.0573 0.0653 0.081 Uiso 1 1 calc R . .
C23 C 0.17052(8) 0.01518(14) 0.10641(13) 0.0627(9) Uani 1 1 d . . .
H15 H 0.1706 -0.0334 0.0841 0.075 Uiso 1 1 calc R . .
C24 C 0.20113(7) 0.03169(14) 0.15080(12) 0.0523(8) Uani 1 1 d . . .
H16 H 0.2219 -0.0064 0.1589 0.063 Uiso 1 1 calc R . .
C25 C 0.49463(7) 0.13131(14) 0.34746(12) 0.0521(8) Uani 1 1 d . . .
H17 H 0.5223 0.1447 0.3367 0.063 Uiso 1 1 calc R . .
C26 C 0.47456(8) 0.17542(15) 0.39227(12) 0.0618(8) Uani 1 1 d . . .
H18 H 0.4877 0.2201 0.4103 0.074 Uiso 1 1 calc R . .
C27 C 0.43559(8) 0.15560(17) 0.41136(12) 0.0658(9) Uani 1 1 d . . .
H19 H 0.4216 0.1857 0.4432 0.079 Uiso 1 1 calc R . .
C28 C 0.41647(7) 0.09062(14) 0.38360(10) 0.0446(7) Uani 1 1 d . . .
H20 H 0.3897 0.0743 0.3967 0.053 Uiso 1 1 calc R . .
C29 C 0.43775(6) 0.05132(12) 0.33688(10) 0.0370(6) Uani 1 1 d . . .
C30 C 0.41940(6) -0.01515(11) 0.30050(11) 0.0348(6) Uani 1 1 d . . .
C31 C 0.43519(6) -0.10171(12) 0.21364(11) 0.0350(6) Uani 1 1 d . . .
C32 C 0.47184(6) -0.12253(13) 0.17334(11) 0.0405(7) Uani 1 1 d . . .
C33 C 0.47018(7) -0.18243(16) 0.12777(12) 0.0607(9) Uani 1 1 d . . .
H21 H 0.4454 -0.2113 0.1209 0.073 Uiso 1 1 calc R . .
C34 C 0.50547(8) -0.19868(18) 0.09297(13) 0.0783(9) Uani 1 1 d . . .
H22 H 0.5055 -0.2397 0.0620 0.094 Uiso 1 1 calc R . .
C35 C 0.54020(7) -0.15554(19) 0.10338(13) 0.0765(10) Uani 1 1 d . . .
H23 H 0.5646 -0.1658 0.0794 0.092 Uiso 1 1 calc R . .
C36 C 0.53978(7) -0.09673(16) 0.14904(12) 0.0569(8) Uani 1 1 d . . .
H24 H 0.5642 -0.0668 0.1556 0.068 Uiso 1 1 calc R . .
Cl1 Cl 0.08524(4) 0.85950(7) 0.47815(6) 0.0644(5) Uani 0.50 1 d P . .
O7 O 0.08261(16) 0.8657(3) 0.41318(19) 0.130(2) Uani 0.50 1 d P A .
O8 O 0.0739(3) 0.9201(4) 0.5000 0.376(4) Uani 1 2 d S . .
O9 O 0.06901(11) 0.7888(3) 0.5000 0.1592(16) Uani 1 2 d S . .
O10 O 0.12810(11) 0.8496(2) 0.5000 0.1307(16) Uani 1 2 d S . .
Cl2 Cl 0.08601(4) 0.86451(7) 0.02136(6) 0.0634(5) Uani 0.50 1 d P . .
O11 O 0.08681(17) 0.8694(3) 0.0895(2) 0.123(2) Uani 0.50 1 d P . .
O12 O 0.1004(2) 0.9279(2) 0.0000 0.280(3) Uani 1 2 d S . .
O13 O 0.11349(11) 0.8003(2) 0.0000 0.1130(14) Uani 1 2 d S . .
O14 O 0.04841(13) 0.8331(3) 0.0000 0.1467(19) Uani 1 2 d S . .
Cl3 Cl 0.31341(2) 0.03449(5) 0.5000 0.0476(3) Uani 1 2 d S . .
O15 O 0.35030(7) 0.07983(17) 0.5000 0.0740(10) Uani 1 2 d S . .
O16 O 0.27795(9) 0.0782(2) 0.5000 0.149(2) Uani 1 2 d S . .
O17 O 0.31295(9) -0.0058(2) 0.44562(15) 0.2613(13) Uani 1 1 d . . .
Cl4 Cl 0.27421(3) 0.99315(6) 0.0000 0.0657(3) Uani 1 2 d S . .
O18 O 0.29676(11) 0.9795(2) 0.05471(17) 0.2701(16) Uani 1 1 d . . .
O19 O 0.26098(12) 1.0683(2) 0.0000 0.169(2) Uani 1 2 d S . .
O20 O 0.24211(10) 0.93642(17) 0.0000 0.0923(12) Uani 1 2 d S . .
C37 C 0.10391(14) 0.8339(3) 0.24745(17) 0.1128(16) Uani 1 1 d . A 1
Cl5 Cl 0.15724(4) 0.86159(9) 0.25161(5) 0.1343(5) Uani 1 1 d . A 1
Cl6 Cl 0.10182(5) 0.73149(8) 0.24905(5) 0.1450(6) Uani 1 1 d . A 1
Cl7 Cl 0.08677(10) 0.85783(17) 0.32725(15) 0.1800(13) Uani 0.50 1 d P . .
Cl8 Cl 0.08869(8) 0.86075(14) 0.17227(12) 0.1427(10) Uani 0.50 1 d P A 1
C38 C 0.0350(3) 0.1083(5) 0.2432(4) 0.124(3) Uani 0.50 1 d P . 1
Cl9 Cl 0.06699(7) 0.19526(13) 0.24784(14) 0.2121(11) Uani 0.50 1 d P . 1
Cl10 Cl 0.00091(12) 0.1184(3) 0.3110(3) 0.332(3) Uani 0.50 1 d P . 1
Cl11 Cl 0.07580(13) 0.03813(17) 0.2491(2) 0.290(3) Uani 0.50 1 d P B 1
C39 C 0.40779(14) 0.8885(3) 0.5000 0.0789(16) Uani 1 2 d S . .
Cl12 Cl 0.45369(4) 0.94439(6) 0.5000 0.0851(4) Uani 1 2 d S . .
Cl13 Cl 0.40211(4) 0.83875(8) 0.56717(5) 0.1902(5) Uani 1 1 d . . .
C40 C 0.17021(14) 0.2779(3) 0.5000 0.0883(17) Uani 1 2 d S . .
Cl14 Cl 0.20736(3) 0.20090(7) 0.5000 0.0790(4) Uani 1 2 d S . .
Cl15 Cl 0.14304(3) 0.27879(8) 0.43129(5) 0.1530(5) Uani 1 1 d . . .
O21 O 0.26226(9) 0.83696(18) 0.5000 0.1027(13) Uani 1 2 d S . .
C41 C 0.28923(13) 0.7696(3) 0.5000 0.0976(19) Uani 1 2 d S . .
O22 O 0.39201(11) 1.0398(3) 0.0000 0.1343(17) Uani 1 2 d S . .
C42 C 0.41573(16) 0.9786(3) 0.0000 0.118(2) Uani 1 2 d S . .
O23 O 0.0498(3) 0.0945(6) 0.6292(8) 0.990(12) Uani 1 1 d . . .
O24 O 0.0661(5) 0.1091(11) 0.5000 0.752(12) Uani 1 2 d S . .
O25 O 0.0165(3) 0.1058(6) 0.1735(5) 0.285(5) Uani 0.50 1 d P . 2
O26 O 0.0347(2) 0.1349(5) 0.0677(8) 0.551(11) Uani 0.50 1 d P . .
O27 O -0.0163 0.8157(5) 0.2117(6) 0.606(11) Uani 0.50 1 d P . .
O28 O 0.0194(4) 0.0368(10) -0.0979(8) 0.457(12) Uani 0.50 1 d P . .

loop_
_atom_site_aniso_label
_atom_site_aniso_U_11
_atom_site_aniso_U_22
_atom_site_aniso_U_33
_atom_site_aniso_U_23
_atom_site_aniso_U_13
_atom_site_aniso_U_12
Fe1 0.02491(12) 0.01783(13) 0.05060(17) 0.00033(15) 0.00346(14) 0.00382(11)
Fe2 0.01897(16) 0.0252(2) 0.0430(2) 0.000 0.000 -0.00387(16)
Fe3 0.02023(12) 0.01544(13) 0.0881(2) 0.00564(16) 0.00431(16) -0.00161(11)
N1 0.0316(8) 0.0254(9) 0.0535(11) -0.0067(9) 0.0027(8) -0.0023(8)
N2 0.0254(7) 0.0195(8) 0.0532(10) 0.0017(8) 0.0117(8) -0.0011(7)
N3 0.0331(8) 0.0198(8) 0.0547(11) 0.0009(8) -0.0033(9) 0.0031(7)
N4 0.0331(8) 0.0209(8) 0.0483(10) 0.0042(8) 0.0026(8) -0.0004(8)
N5 0.0238(7) 0.0237(8) 0.0566(10) -0.0028(9) -0.0030(8) 0.0058(7)
N6 0.0372(9) 0.0267(9) 0.0530(11) -0.0058(9) 0.0085(9) 0.0040(8)
N7 0.0249(8) 0.0273(9) 0.0573(11) -0.0025(9) -0.0066(8) -0.0027(7)
N8 0.0222(7) 0.0245(8) 0.0417(9) -0.0042(8) 0.0021(8) -0.0003(7)
N9 0.0239(8) 0.0336(9) 0.0548(11) -0.0059(9) -0.0004(8) -0.0029(8)
O1 0.0296(7) 0.0170(7) 0.0895(11) 0.0163(7) 0.0070(8) 0.0008(6)
O2 0.0314(7) 0.0191(7) 0.0766(10) 0.0056(7) 0.0133(7) 0.0026(6)
O3 0.0349(7) 0.0281(7) 0.0852(11) -0.0206(8) -0.0044(8) 0.0116(6)
O4 0.0283(7) 0.0208(7) 0.0873(11) -0.0068(8) -0.0083(8) 0.0047(6)
O5 0.0322(7) 0.0280(8) 0.0801(11) -0.0020(8) 0.0208(8) -0.0043(7)
O6 0.0237(6) 0.0200(7) 0.0908(11) -0.0075(8) 0.0002(8) -0.0003(6)
C1 0.0464(12) 0.0372(13) 0.0675(15) -0.0012(12) 0.0186(12) 0.0034(11)
C2 0.0561(13) 0.0491(15) 0.0938(18) -0.0026(15) 0.0423(13) 0.0054(13)
C3 0.0654(15) 0.0516(16) 0.0770(16) 0.0082(14) 0.0364(13) -0.0007(13)
C4 0.0515(13) 0.0254(11) 0.0651(15) 0.0091(11) 0.0057(12) 0.0036(11)
C5 0.0317(10) 0.0200(10) 0.0574(13) -0.0042(10) 0.0069(10) -0.0009(9)
C6 0.0277(10) 0.0227(10) 0.0559(13) -0.0047(10) 0.0038(10) -0.0008(9)
C7 0.0202(9) 0.0207(10) 0.0569(13) -0.0029(10) 0.0037(10) -0.0014(8)
C8 0.0255(9) 0.0185(10) 0.0498(12) -0.0003(9) 0.0029(10) 0.0026(8)
C9 0.0359(11) 0.0366(12) 0.0543(13) 0.0062(11) 0.0111(11) 0.0073(10)
C10 0.0529(13) 0.0508(14) 0.0558(14) 0.0189(12) 0.0188(12) 0.0162(12)
C11 0.0658(15) 0.0391(13) 0.0641(15) 0.0172(12) 0.0157(13) 0.0041(13)
C12 0.0426(12) 0.0312(11) 0.0620(14) 0.0099(12) 0.0039(12) 0.0167(10)
C13 0.0402(12) 0.0314(12) 0.0602(14) 0.0038(11) -0.0068(11) 0.0076(10)
C14 0.0508(13) 0.0426(13) 0.0640(15) 0.0069(13) -0.0164(12) 0.0083(12)
C15 0.0637(15) 0.0416(13) 0.0421(13) -0.0020(12) -0.0120(12) -0.0010(12)
C16 0.0503(12) 0.0260(11) 0.0460(13) 0.0012(10) 0.0062(11) -0.0008(10)
C17 0.0276(9) 0.0271(11) 0.0425(11) 0.0030(10) 0.0064(9) -0.0015(9)
C18 0.0326(10) 0.0302(11) 0.0442(12) -0.0069(10) 0.0109(10) 0.0009(9)
C19 0.0288(10) 0.0162(9) 0.0595(14) -0.0013(10) 0.0006(10) -0.0018(8)
C20 0.0273(9) 0.0265(11) 0.0533(13) -0.0036(10) -0.0051(10) 0.0010(9)
C21 0.0501(13) 0.0339(12) 0.0826(17) -0.0110(13) -0.0117(13) 0.0068(12)
C22 0.0629(15) 0.0503(15) 0.0887(18) -0.0282(14) -0.0226(15) 0.0014(14)
C23 0.0628(15) 0.0364(13) 0.0888(18) -0.0303(13) -0.0136(15) 0.0116(12)
C24 0.0571(14) 0.0327(12) 0.0670(15) -0.0175(12) -0.0041(13) 0.0065(12)
C25 0.0410(12) 0.0423(13) 0.0730(16) -0.0166(13) -0.0122(12) -0.0029(11)
C26 0.0593(14) 0.0545(15) 0.0717(16) -0.0344(13) -0.0266(13) 0.0088(13)
C27 0.0640(15) 0.0742(17) 0.0593(15) -0.0312(14) -0.0118(14) 0.0218(14)
C28 0.0498(12) 0.0468(13) 0.0371(12) -0.0082(11) 0.0020(11) 0.0149(11)
C29 0.0348(10) 0.0290(11) 0.0472(12) 0.0135(10) -0.0043(10) 0.0016(9)
C30 0.0281(10) 0.0215(10) 0.0549(13) 0.0055(10) 0.0074(10) -0.0026(9)
C31 0.0258(9) 0.0208(10) 0.0585(14) -0.0026(10) -0.0001(10) -0.0028(9)
C32 0.0215(9) 0.0425(12) 0.0575(13) -0.0146(11) -0.0057(10) 0.0056(9)
C33 0.0381(12) 0.0674(16) 0.0765(17) -0.0330(14) -0.0042(13) 0.0042(13)
C34 0.0524(14) 0.0999(19) 0.0825(16) -0.0666(14) 0.0084(14) 0.0071(15)
C35 0.0349(12) 0.118(2) 0.0769(17) -0.0428(17) 0.0140(13) 0.0036(15)
C36 0.0319(11) 0.0733(17) 0.0656(15) -0.0189(15) 0.0088(12) 0.0033(12)
Cl1 0.0591(7) 0.0537(7) 0.0805(13) 0.0010(6) 0.0035(6) -0.0016(6)
O7 0.148(4) 0.181(5) 0.061(2) 0.049(3) -0.037(3) -0.014(4)
O8 0.618(9) 0.250(4) 0.261(7) 0.000 0.000 0.319(4)
O9 0.159(3) 0.200(3) 0.119(3) 0.000 0.000 -0.132(2)
O10 0.099(2) 0.152(3) 0.141(3) 0.000 0.000 -0.048(2)
Cl2 0.0616(7) 0.0510(7) 0.0777(13) 0.0052(6) -0.0027(6) -0.0105(6)
O11 0.161(4) 0.125(4) 0.082(3) -0.031(3) 0.032(3) -0.008(4)
O12 0.634(9) 0.102(2) 0.103(3) 0.000 0.000 -0.190(3)
O13 0.120(3) 0.110(3) 0.109(2) 0.000 0.000 0.014(2)
O14 0.128(3) 0.120(3) 0.192(4) 0.000 0.000 0.008(3)
Cl3 0.0387(4) 0.0436(5) 0.0607(5) 0.000 0.000 -0.0020(4)
O15 0.0416(13) 0.0802(18) 0.1001(19) 0.000 0.000 -0.0140(14)
O16 0.0433(16) 0.096(3) 0.308(5) 0.000 0.000 0.0154(18)
O17 0.1056(18) 0.389(3) 0.289(2) -0.2787(17) 0.0237(18) -0.080(2)
Cl4 0.0619(5) 0.0424(5) 0.0927(7) 0.000 0.000 -0.0060(5)
O18 0.334(3) 0.140(3) 0.337(3) 0.044(2) -0.2738(19) -0.063(2)
O19 0.115(3) 0.0424(19) 0.350(6) 0.000 0.000 0.008(2)
O20 0.105(2) 0.0556(17) 0.116(2) 0.000 0.000 -0.0255(17)
C37 0.130(3) 0.105(3) 0.104(3) -0.005(2) -0.002(2) 0.034(2)
Cl5 0.1172(8) 0.1592(11) 0.1265(8) -0.0141(8) -0.0045(7) -0.0176(8)
Cl6 0.1830(12) 0.1190(9) 0.1331(9) 0.0033(8) -0.0087(9) -0.0117(9)
Cl7 0.199(2) 0.141(2) 0.200(2) -0.017(2) 0.080(2) 0.009(2)
Cl8 0.1658(19) 0.1119(16) 0.1505(17) 0.0250(14) -0.0594(15) 0.0041(15)
C38 0.107(5) 0.078(5) 0.187(8) -0.032(5) 0.039(5) -0.014(4)
Cl9 0.1793(15) 0.0900(12) 0.367(3) -0.1071(14) 0.1762(15) -0.0742(11)
Cl10 0.180(3) 0.284(4) 0.533(8) -0.078(5) 0.053(4) -0.119(3)
Cl11 0.268(4) 0.0684(15) 0.535(8) 0.058(3) 0.101(4) 0.027(2)
C39 0.079(3) 0.060(3) 0.097(3) 0.000 0.000 -0.001(2)
Cl12 0.0823(7) 0.0536(6) 0.1195(9) 0.000 0.000 -0.0153(6)
Cl13 0.2515(10) 0.2380(10) 0.0810(6) 0.0230(7) -0.0235(7) -0.1715(7)
C40 0.075(3) 0.098(3) 0.092(3) 0.000 0.000 0.014(3)
Cl14 0.0615(6) 0.0732(7) 0.1023(8) 0.000 0.000 0.0035(6)
Cl15 0.1436(7) 0.2274(12) 0.0880(6) -0.0095(8) -0.0181(6) 0.0955(7)
O21 0.0754(18) 0.0627(18) 0.170(3) 0.000 0.000 -0.0134(17)
C41 0.057(2) 0.082(3) 0.154(4) 0.000 0.000 0.010(3)
O22 0.096(2) 0.137(3) 0.170(3) 0.000 0.000 0.015(3)
C42 0.096(3) 0.063(3) 0.193(6) 0.000 0.000 0.031(3)
O23 0.656(10) 0.426(10) 1.89(3) -0.113(15) 0.627(13) 0.228(8)
O24 0.741(17) 0.88(2) 0.63(2) 0.000 0.000 0.551(14)
O25 0.235(8) 0.273(9) 0.347(11) -0.078(8) -0.084(8) -0.087(7)
O26 0.156(4) 0.226(8) 1.27(3) -0.214(12) -0.310(8) 0.105(5)
O27 1.30(3) 0.081(5) 0.434(12) -0.013(7) 0.393(15) 0.177(9)
O28 0.290(14) 0.46(3) 0.62(2) 0.01(2) 0.137(14) -0.057(14)

loop_
_atom_type_symbol
_atom_type_description
_atom_type_scat_dispersion_real
_atom_type_scat_dispersion_imag
_atom_type_scat_source
Fe Fe 0.3463 0.8444 'International Tables Vol C Tables 4.2.6.8 and 6.1.1.4'
C C 0.0033 0.0016 'International Tables Vol C Tables 4.2.6.8 and 6.1.1.4'
H H 0.0000 0.0000 'International Tables Vol C Tables 4.2.6.8 and 6.1.1.4'
N N 0.0061 0.0033 'International Tables Vol C Tables 4.2.6.8 and 6.1.1.4'
O O 0.0106 0.0060 'International Tables Vol C Tables 4.2.6.8 and 6.1.1.4'
Cl Cl 0.1484 0.1585 'International Tables Vol C Tables 4.2.6.8 and 6.1.1.4'

loop_
_geom_angle_atom_site_label_1
_geom_angle_atom_site_label_2
_geom_angle_atom_site_label_3
_geom_angle
_geom_angle_site_symmetry_1
_geom_angle_site_symmetry_3
_geom_angle_publ_flag
N5 Fe1 N2 177.79(7) . . ?
N5 Fe1 N3 97.78(7) . . ?
N2 Fe1 N3 82.06(7) . . ?
N5 Fe1 N1 98.04(7) . . ?
N2 Fe1 N1 82.16(7) . . ?
N3 Fe1 N1 164.17(7) . . ?
N5 Fe1 N4 81.92(7) . . ?
N2 Fe1 N4 95.88(7) . . ?
N3 Fe1 N4 92.45(7) . . ?
N1 Fe1 N4 90.40(7) . . ?
N5 Fe1 N6 81.46(7) . . ?
N2 Fe1 N6 100.75(7) . . ?
N3 Fe1 N6 90.31(7) . . ?
N1 Fe1 N6 91.40(7) . . ?
N4 Fe1 N6 163.37(7) . . ?
N5 Fe1 Fe3 176.17(5) . . ?
N2 Fe1 Fe3 1.62(5) . . ?
N3 Fe1 Fe3 81.87(5) . . ?
N1 Fe1 Fe3 82.39(5) . . ?
N4 Fe1 Fe3 94.28(5) . . ?
N6 Fe1 Fe3 102.35(5) . . ?
N5 Fe1 Fe1 89.38(5) . 2_665 ?
N2 Fe1 Fe1 88.92(5) . 2_665 ?
N3 Fe1 Fe1 46.47(5) . 2_665 ?
N1 Fe1 Fe1 134.36(5) . 2_665 ?
N4 Fe1 Fe1 45.98(5) . 2_665 ?
N6 Fe1 Fe1 134.22(5) . 2_665 ?
Fe3 Fe1 Fe1 87.626(8) . 2_665 ?
N8 Fe2 N8 177.45(10) . 2_655 ?
N8 Fe2 N9 81.74(7) . . ?
N8 Fe2 N9 100.10(7) 2_655 . ?
N8 Fe2 N9 100.10(7) . 2_655 ?
N8 Fe2 N9 81.74(7) 2_655 2_655 ?
N9 Fe2 N9 89.68(10) . 2_655 ?
N8 Fe2 N7 81.68(7) . . ?
N8 Fe2 N7 96.52(7) 2_655 . ?
N9 Fe2 N7 163.37(6) . . ?
N9 Fe2 N7 92.02(7) 2_655 . ?
N8 Fe2 N7 96.52(7) . 2_655 ?
N8 Fe2 N7 81.68(7) 2_655 2_655 ?
N9 Fe2 N7 92.02(7) . 2_655 ?
N9 Fe2 N7 163.37(6) 2_655 2_655 ?
N7 Fe2 N7 91.07(10) . 2_655 ?
N8 Fe2 Fe3 0.89(5) . . ?
N8 Fe2 Fe3 177.49(5) 2_655 . ?
N9 Fe2 Fe3 82.20(5) . . ?
N9 Fe2 Fe3 99.35(5) 2_655 . ?
N7 Fe2 Fe3 81.20(5) . . ?
N7 Fe2 Fe3 97.27(5) 2_655 . ?
O3 Fe3 O2 88.67(6) 4_545 . ?
O3 Fe3 O5 171.01(6) 4_545 . ?
O2 Fe3 O5 83.47(6) . . ?
O3 Fe3 O6 99.51(6) 4_545 . ?
O2 Fe3 O6 91.77(6) . . ?
O5 Fe3 O6 85.14(6) . . ?
O3 Fe3 O4 85.67(6) 4_545 4_545 ?
O2 Fe3 O4 174.32(6) . 4_545 ?
O5 Fe3 O4 102.14(6) . 4_545 ?
O6 Fe3 O4 89.56(6) . 4_545 ?
O3 Fe3 O1 83.69(6) 4_545 . ?
O2 Fe3 O1 85.66(5) . . ?
O5 Fe3 O1 91.34(6) . . ?
O6 Fe3 O1 175.87(5) . . ?
O4 Fe3 O1 93.31(6) 4_545 . ?
O3 Fe3 Fe2 139.03(4) 4_545 . ?
O2 Fe3 Fe2 77.53(4) . . ?
O5 Fe3 Fe2 43.00(4) . . ?
O6 Fe3 Fe2 43.76(4) . . ?
O4 Fe3 Fe2 107.11(4) 4_545 . ?
O1 Fe3 Fe2 132.31(4) . . ?
O3 Fe3 Fe1 83.71(4) 4_545 . ?
O2 Fe3 Fe1 42.66(4) . . ?
O5 Fe3 Fe1 87.55(4) . . ?
O6 Fe3 Fe1 134.42(4) . . ?
O4 Fe3 Fe1 135.89(4) 4_545 . ?
O1 Fe3 Fe1 43.02(4) . . ?
Fe2 Fe3 Fe1 108.832(8) . . ?
O3 Fe3 Fe3 93.06(4) 4_545 2_645 ?
O2 Fe3 Fe3 137.96(4) . 2_645 ?
O5 Fe3 Fe3 95.70(4) . 2_645 ?
O6 Fe3 Fe3 46.51(4) . 2_645 ?
O4 Fe3 Fe3 43.05(4) 4_545 2_645 ?
O1 Fe3 Fe3 136.30(4) . 2_645 ?
Fe2 Fe3 Fe3 73.937(6) . 2_645 ?
Fe1 Fe3 Fe3 176.735(6) . 2_645 ?
C1 N1 C5 118.71(18) . . ?
C1 N1 Fe1 128.54(15) . . ?
C5 N1 Fe1 112.74(13) . . ?
C7 N2 C6 124.91(16) . . ?
C7 N2 Fe1 117.70(13) . . ?
C6 N2 Fe1 117.12(13) . . ?
C12 N3 C8 116.08(18) . . ?
C12 N3 Fe1 129.69(14) . . ?
C8 N3 Fe1 114.18(13) . . ?
C13 N4 C17 116.97(18) . . ?
C13 N4 Fe1 129.35(14) . . ?
C17 N4 Fe1 113.59(13) . . ?
C18 N5 C19 124.28(17) . . ?
C18 N5 Fe1 117.15(13) . . ?
C19 N5 Fe1 118.57(13) . . ?
C24 N6 C20 118.28(18) . . ?
C24 N6 Fe1 127.89(15) . . ?
C20 N6 Fe1 113.81(14) . . ?
C25 N7 C29 116.04(18) . . ?
C25 N7 Fe2 129.65(14) . . ?
C29 N7 Fe2 114.30(13) . . ?
C30 N8 C31 124.18(16) . . ?
C30 N8 Fe2 117.26(13) . . ?
C31 N8 Fe2 117.90(12) . . ?
C32 N9 C36 117.16(19) . . ?
C32 N9 Fe2 114.60(14) . . ?
C36 N9 Fe2 128.23(15) . . ?
C6 O1 Fe3 126.91(14) . . ?
C7 O2 Fe3 126.81(13) . . ?
C18 O3 Fe3 126.05(14) . 4 ?
C19 O4 Fe3 125.92(14) . 4 ?
C30 O5 Fe3 124.87(14) . . ?
C31 O6 Fe3 125.91(14) . . ?
N1 C1 C2 121.7(2) . . ?
C1 C2 C3 122.1(2) . . ?
C4 C3 C2 116.2(2) . . ?
C5 C4 C3 120.8(2) . . ?
C4 C5 N1 120.37(19) . . ?
C4 C5 C6 123.18(19) . . ?
N1 C5 C6 116.45(18) . . ?
O1 C6 N2 127.08(18) . . ?
O1 C6 C5 121.74(19) . . ?
N2 C6 C5 111.18(17) . . ?
O2 C7 N2 128.44(19) . . ?
O2 C7 C8 120.46(17) . . ?
N2 C7 C8 111.07(16) . . ?
C9 C8 N3 123.18(19) . . ?
C9 C8 C7 121.82(18) . . ?
N3 C8 C7 114.96(17) . . ?
C8 C9 C10 119.3(2) . . ?
C11 C10 C9 117.8(2) . . ?
C10 C11 C12 120.3(2) . . ?
N3 C12 C11 123.3(2) . . ?
N4 C13 C14 122.6(2) . . ?
C15 C14 C13 119.0(2) . . ?
C14 C15 C16 119.5(2) . . ?
C17 C16 C15 118.6(2) . . ?
C16 C17 N4 123.24(18) . . ?
C16 C17 C18 122.41(19) . . ?
N4 C17 C18 114.31(17) . . ?
O3 C18 N5 126.89(19) . . ?
O3 C18 C17 120.23(19) . . ?
N5 C18 C17 112.86(17) . . ?
O4 C19 N5 128.07(19) . . ?
O4 C19 C20 121.77(19) . . ?
N5 C19 C20 110.14(16) . . ?
N6 C20 C21 121.9(2) . . ?
N6 C20 C19 115.76(18) . . ?
C21 C20 C19 122.34(19) . . ?
C20 C21 C22 119.2(2) . . ?
C23 C22 C21 118.9(2) . . ?
C22 C23 C24 119.8(2) . . ?
N6 C24 C23 121.9(2) . . ?
N7 C25 C26 123.1(2) . . ?
C25 C26 C27 120.1(2) . . ?
C26 C27 C28 119.1(2) . . ?
C29 C28 C27 117.5(2) . . ?
C28 C29 N7 124.1(2) . . ?
C28 C29 C30 122.34(19) . . ?
N7 C29 C30 113.58(18) . . ?
O5 C30 N8 127.97(19) . . ?
O5 C30 C29 119.69(19) . . ?
N8 C30 C29 112.34(16) . . ?
O6 C31 N8 127.71(19) . . ?
O6 C31 C32 121.87(19) . . ?
N8 C31 C32 110.41(16) . . ?
N9 C32 C33 123.05(19) . . ?
N9 C32 C31 115.33(19) . . ?
C33 C32 C31 121.62(19) . . ?
C34 C33 C32 118.1(2) . . ?
C35 C34 C33 119.4(3) . . ?
C34 C35 C36 119.6(2) . . ?
N9 C36 C35 122.6(2) . . ?
Cl1 Cl1 O8 67.52(13) 6_556 . ?
Cl1 Cl1 O7 174.2(2) 6_556 . ?
O8 Cl1 O7 107.0(3) . . ?
Cl1 Cl1 O9 70.97(8) 6_556 . ?
O8 Cl1 O9 120.9(3) . . ?
O7 Cl1 O9 111.6(3) . . ?
Cl1 Cl1 O10 71.99(6) 6_556 . ?
O8 Cl1 O10 105.9(4) . . ?
O7 Cl1 O10 112.1(2) . . ?
O9 Cl1 O10 98.9(2) . . ?
Cl1 O7 Cl7 168.1(4) . . ?
Cl1 O8 Cl1 45.0(3) . 6_556 ?
Cl1 O9 Cl1 38.05(15) 6_556 . ?
Cl1 O10 Cl1 36.02(13) . 6_556 ?
Cl2 Cl2 O12 69.36(9) 6 . ?
Cl2 Cl2 O14 71.54(7) 6 . ?
O12 Cl2 O14 122.5(3) . . ?
Cl2 Cl2 O11 176.4(2) 6 . ?
O12 Cl2 O11 107.1(2) . . ?
O14 Cl2 O11 110.8(2) . . ?
Cl2 Cl2 O13 72.55(6) 6 . ?
O12 Cl2 O13 108.0(3) . . ?
O14 Cl2 O13 98.2(2) . . ?
O11 Cl2 O13 109.4(2) . . ?
Cl2 O11 Cl8 171.6(4) . . ?
Cl2 O12 Cl2 41.28(18) . 6 ?
Cl2 O13 Cl2 34.89(12) 6 . ?
Cl2 O14 Cl2 36.92(15) . 6 ?
O17 Cl3 O17 117.4(3) . 6_556 ?
O17 Cl3 O16 105.90(15) . . ?
O17 Cl3 O16 105.90(15) 6_556 . ?
O17 Cl3 O15 106.99(14) . . ?
O17 Cl3 O15 106.99(14) 6_556 . ?
O16 Cl3 O15 113.98(19) . . ?
O19 Cl4 O18 109.25(17) . . ?
O19 Cl4 O18 109.25(17) . 6 ?
O18 Cl4 O18 112.1(3) . 6 ?
O19 Cl4 O20 114.6(2) . . ?
O18 Cl4 O20 105.85(17) . . ?
O18 Cl4 O20 105.85(17) 6 . ?
Cl8 C37 Cl6 106.0(2) . . ?
Cl8 C37 Cl5 104.6(2) . . ?
Cl6 C37 Cl5 107.4(2) . . ?
Cl8 C37 Cl7 134.3(3) . . ?
Cl6 C37 Cl7 101.4(2) . . ?
Cl5 C37 Cl7 101.1(2) . . ?
C37 Cl7 O7 163.5(3) . . ?
C37 Cl8 O11 161.4(3) . . ?
O27 C38 Cl11 150.0(6) 2_565 . ?
O27 C38 Cl10 90.6(6) 2_565 . ?
Cl11 C38 Cl10 117.6(5) . . ?
O27 C38 Cl9 64.3(4) 2_565 . ?
Cl11 C38 Cl9 97.1(4) . . ?
Cl10 C38 Cl9 103.3(4) . . ?
C38 Cl9 O27 51.5(4) . 2_565 ?
C38 Cl10 O23 89.0(5) . 6_556 ?
Cl13 C39 Cl13 116.2(3) . 6_556 ?
Cl13 C39 Cl12 111.93(17) . . ?
Cl13 C39 Cl12 111.93(17) 6_556 . ?
Cl15 C40 Cl15 116.8(3) . 6_556 ?
Cl15 C40 Cl14 111.11(19) . . ?
Cl15 C40 Cl14 111.11(19) 6_556 . ?
O25 O27 C38 60.1(6) 2_565 2_565 ?
O25 O27 Cl9 107.2(4) 2_565 2_565 ?
C38 O27 Cl9 64.2(4) 2_565 2_565 ?

loop_
_geom_bond_atom_site_label_1
_geom_bond_atom_site_label_2
_geom_bond_distance
_geom_bond_site_symmetry_2
_geom_bond_publ_flag
Fe1 N5 1.9279(16) . ?
Fe1 N2 1.9403(16) . ?
Fe1 N3 1.9557(17) . ?
Fe1 N1 1.9663(17) . ?
Fe1 N4 1.9776(17) . ?
Fe1 N6 1.9778(17) . ?
Fe1 Fe3 5.3210(5) . ?
Fe1 Fe1 20.8349(14) 2_665 ?
Fe2 N8 1.9286(15) . ?
Fe2 N8 1.9286(15) 2_655 ?
Fe2 N9 1.9585(18) . ?
Fe2 N9 1.9585(18) 2_655 ?
Fe2 N7 1.9638(17) . ?
Fe2 N7 1.9638(17) 2_655 ?
Fe2 Fe3 5.2855(5) . ?
Fe3 O3 2.0561(15) 4_545 ?
Fe3 O2 2.0822(14) . ?
Fe3 O5 2.0854(15) . ?
Fe3 O6 2.0905(14) . ?
Fe3 O4 2.0914(14) 4_545 ?
Fe3 O1 2.1052(14) . ?
Fe3 Fe3 16.6331(12) 2_645 ?
N1 C1 1.326(3) . ?
N1 C5 1.379(3) . ?
N2 C7 1.348(2) . ?
N2 C6 1.365(3) . ?
N3 C12 1.331(3) . ?
N3 C8 1.366(2) . ?
N4 C13 1.323(3) . ?
N4 C17 1.374(3) . ?
N5 C18 1.349(3) . ?
N5 C19 1.363(3) . ?
N6 C24 1.331(3) . ?
N6 C20 1.360(3) . ?
N7 C25 1.340(3) . ?
N7 C29 1.371(3) . ?
N8 C30 1.341(3) . ?
N8 C31 1.359(3) . ?
N9 C32 1.345(3) . ?
N9 C36 1.345(3) . ?
O1 C6 1.242(2) . ?
O2 C7 1.240(2) . ?
O3 C18 1.255(2) . ?
O3 Fe3 2.0561(15) 4 ?
O4 C19 1.230(2) . ?
O4 Fe3 2.0914(14) 4 ?
O5 C30 1.245(2) . ?
O6 C31 1.242(2) . ?
C1 C2 1.348(4) . ?
C2 C3 1.382(4) . ?
C3 C4 1.382(3) . ?
C4 C5 1.373(3) . ?
C5 C6 1.460(3) . ?
C7 C8 1.496(3) . ?
C8 C9 1.363(3) . ?
C9 C10 1.378(3) . ?
C10 C11 1.366(3) . ?
C11 C12 1.367(3) . ?
C13 C14 1.401(3) . ?
C14 C15 1.357(3) . ?
C15 C16 1.383(3) . ?
C16 C17 1.356(3) . ?
C17 C18 1.471(3) . ?
C19 C20 1.486(3) . ?
C20 C21 1.369(3) . ?
C21 C22 1.380(4) . ?
C22 C23 1.360(4) . ?
C23 C24 1.381(4) . ?
C25 C26 1.361(3) . ?
C26 C27 1.363(4) . ?
C27 C28 1.394(4) . ?
C28 C29 1.365(3) . ?
C29 C30 1.486(3) . ?
C31 C32 1.493(3) . ?
C32 C33 1.394(3) . ?
C33 C34 1.379(4) . ?
C34 C35 1.359(4) . ?
C35 C36 1.381(4) . ?
Cl1 Cl1 0.907(2) 6_556 ?
Cl1 O8 1.186(6) . ?
Cl1 O7 1.356(4) . ?
Cl1 O9 1.392(4) . ?
Cl1 O10 1.467(4) . ?
O7 Cl7 1.794(5) . ?
O8 Cl1 1.186(6) 6_556 ?
O9 Cl1 1.392(4) 6_556 ?
O10 Cl1 1.467(4) 6_556 ?
Cl2 Cl2 0.887(2) 6 ?
Cl2 O12 1.258(4) . ?
Cl2 O14 1.400(4) . ?
Cl2 O11 1.418(5) . ?
Cl2 O13 1.479(4) . ?
O11 Cl8 1.726(5) . ?
O12 Cl2 1.258(4) 6 ?
O13 Cl2 1.479(4) 6 ?
O14 Cl2 1.400(4) 6 ?
Cl3 O17 1.322(3) . ?
Cl3 O17 1.322(3) 6_556 ?
Cl3 O16 1.367(3) . ?
Cl3 O15 1.422(3) . ?
Cl4 O19 1.352(4) . ?
Cl4 O18 1.370(3) . ?
Cl4 O18 1.370(3) 6 ?
Cl4 O20 1.419(3) . ?
C37 Cl8 1.699(4) . ?
C37 Cl6 1.750(5) . ?
C37 Cl5 1.789(5) . ?
C37 Cl7 1.794(5) . ?
C38 O27 1.574(12) 2_565 ?
C38 Cl11 1.784(9) . ?
C38 Cl10 1.796(10) . ?
C38 Cl9 1.811(8) . ?
Cl9 O27 1.813(6) 2_565 ?
Cl10 O23 2.052(13) 6_556 ?
C39 Cl13 1.643(3) . ?
C39 Cl13 1.643(3) 6_556 ?
C39 Cl12 1.763(5) . ?
C40 Cl15 1.675(3) . ?
C40 Cl15 1.675(3) 6_556 ?
C40 Cl14 1.780(5) . ?
O21 C41 1.443(6) . ?
O22 C42 1.295(6) . ?
O23 Cl10 2.052(13) 6_556 ?
O25 O27 1.557(14) 2_565 ?
O27 O25 1.557(14) 2_565 ?
O27 C38 1.574(12) 2_565 ?
O27 Cl9 1.813(6) 2_565 ?
O28 O28 1.77(3) 2 ?
